data_7711971
loop_
_publ_author_name
'Teri, Gele'
'Jia, Qiang-Qiang'
'Ni, Hao-Fei'
'Wang, Jun-Qin'
'Fu, Da-Wei'
'Guo, Qiang'

_publ_section_title
;
 Halogen engineering of organic-inorganic hybrid perovskites displaying
 nonlinear optical, fluorescence properties and phase transition.
;
_journal_issue 4
_journal_name_full 'Dalton transactions (Cambridge, England : 2003)'
_journal_page_first 1074
_journal_page_last 1081
_journal_paper_doi 10.1039/d2dt04014j
_journal_volume 52
_journal_year 2023
_chemical_formula_moiety 'I4 Zn, 2(C8 H12 N O)'
_chemical_formula_sum 'C16 H24 I4 N2 O2 Zn'
_chemical_formula_weight 849.34
_space_group_crystal_system monoclinic
_space_group_IT_number 14
_space_group_name_Hall '-P 2ybc'
_space_group_name_H-M_alt 'P 1 21/c 1'
_atom_sites_solution_hydrogens geom
_atom_sites_solution_primary dual
_audit_creation_date 2022-12-09
_audit_creation_method
;
Olex2 1.5
(compiled 2022.04.07 svn.rca3783a0 for OlexSys, GUI svn.r6498)
;
_audit_update_record
;
2022-12-11 deposited with the CCDC.	2022-12-19 downloaded from the CCDC.
;
_cell_angle_alpha 90
_cell_angle_beta 90.453(6)
_cell_angle_gamma 90
_cell_formula_units_Z 4
_cell_length_a 11.330(4)
_cell_length_b 8.298(3)
_cell_length_c 27.754(9)
_cell_measurement_reflns_used 4599
_cell_measurement_temperature 363.00
_cell_measurement_theta_max 20.99
_cell_measurement_theta_min 2.32
_cell_volume 2609.2(16)
_computing_cell_refinement 'SAINT V8.40B (?, 2016)'
_computing_data_reduction 'SAINT V8.40B (?, 2016)'
_computing_molecular_graphics 'Olex2 1.5 (Dolomanov et al., 2009)'
_computing_publication_material 'Olex2 1.5 (Dolomanov et al., 2009)'
_computing_structure_refinement 'SHELXL 2018/3 (Sheldrick, 2015)'
_computing_structure_solution 'SHELXT 2018/2 (Sheldrick, 2018)'
_diffrn_ambient_temperature 363.00
_diffrn_measured_fraction_theta_full 0.991
_diffrn_measured_fraction_theta_max 0.991
_diffrn_measurement_device_type 'Bruker APEX-II CCD'
_diffrn_measurement_method '\f and \w scans'
_diffrn_radiation_type MoK\a
_diffrn_radiation_wavelength 0.71073
_diffrn_reflns_av_R_equivalents 0.1382
_diffrn_reflns_av_unetI/netI 0.0852
_diffrn_reflns_Laue_measured_fraction_full 0.991
_diffrn_reflns_Laue_measured_fraction_max 0.991
_diffrn_reflns_limit_h_max 13
_diffrn_reflns_limit_h_min -13
_diffrn_reflns_limit_k_max 9
_diffrn_reflns_limit_k_min -9
_diffrn_reflns_limit_l_max 33
_diffrn_reflns_limit_l_min -32
_diffrn_reflns_number 46389
_diffrn_reflns_point_group_measured_fraction_full 0.991
_diffrn_reflns_point_group_measured_fraction_max 0.991
_diffrn_reflns_theta_full 25.091
_diffrn_reflns_theta_max 25.091
_diffrn_reflns_theta_min 1.797
_exptl_absorpt_coefficient_mu 5.685
_exptl_absorpt_correction_T_max 0.7452
_exptl_absorpt_correction_T_min 0.6249
_exptl_absorpt_correction_type none
_exptl_absorpt_process_details
;
SADABS-2016/2 (Bruker,2016/2) was used for absorption correction.
wR2(int) was 0.1490 before and 0.0844 after correction.
The Ratio of minimum to maximum transmission is 0.8386.
The \l/2 correction factor is Not present.
;
_exptl_crystal_colour colorless
_exptl_crystal_density_diffrn 2.162
_exptl_crystal_description needle
_exptl_crystal_F_000 1568
_refine_diff_density_max 0.880
_refine_diff_density_min -1.099
_refine_diff_density_rms 0.126
_refine_ls_extinction_method none
_refine_ls_goodness_of_fit_ref 1.076
_refine_ls_hydrogen_treatment constr
_refine_ls_matrix_type full
_refine_ls_number_parameters 270
_refine_ls_number_reflns 4594
_refine_ls_number_restraints 220
_refine_ls_restrained_S_all 1.083
_refine_ls_R_factor_all 0.0771
_refine_ls_R_factor_gt 0.0449
_refine_ls_shift/su_max 0.000
_refine_ls_shift/su_mean 0.000
_refine_ls_structure_factor_coef Fsqd
_refine_ls_weighting_details 'w=1/[\s^2^(Fo^2^)+4.2601P] where P=(Fo^2^+2Fc^2^)/3'
_refine_ls_weighting_scheme calc
_refine_ls_wR_factor_gt 0.1003
_refine_ls_wR_factor_ref 0.1163
_reflns_Friedel_coverage 0.000
_reflns_number_gt 3011
_reflns_number_total 4594
_reflns_threshold_expression 'I > 2\s(I)'
_cod_data_source_file d2dt04014j2.cif
_cod_data_source_block mo_gq_2022_1_363k_0m_a
_cod_depositor_comments 'Adding full bibliography for 7711970--7711972.cif.'
_cod_original_cell_volume 2609.2(15)
_cod_database_code 7711971
_shelx_shelxl_version_number 2018/3
_shelx_space_group_comment
;
The symmetry employed for this shelxl refinement is uniquely defined
by the following loop, which should always be used as a source of
symmetry information in preference to the above space-group names.
They are only intended as comments.
;
_olex2_refinement_description
;
1. Fixed Uiso
 At 1.2 times of:
  All C(H) groups, All C(H,H) groups, All N(H,H,H) groups
 At 1.5 times of:
  All C(H,H,H) groups
2. Restrained distances
 C11-C10B \\sim C11-C10A \\sim N2A-C10A \\sim N2B-C10B \\sim N1B-C1B \\sim
N1A-C1A \\sim C2-C1B \\sim C2-C1A
 with sigma of 0.02
3. Uiso/Uaniso restraints and constraints
N1B \\sim C1B \\sim C2 \\sim C7 \\sim C3 \\sim C1A \\sim C6 \\sim C4 \\sim N1A
\\sim C5 \\sim O2 \\sim C9: within 2A with sigma of 0.01 and sigma for terminal
atoms of 0.02 within 2A
C15 \\sim C11 \\sim C16 \\sim C12 \\sim C10B \\sim C10A \\sim C13 \\sim N2B
\\sim N2A \\sim C14 \\sim O3 \\sim C17: within 2A with sigma of 0.01 and sigma
for terminal atoms of 0.02 within 2A
4. Others
 Sof(N2B)=Sof(H2BA)=Sof(H2BB)=Sof(H2BC)=Sof(C10B)=Sof(H10A)=Sof(H10B)=1-FVAR(1)
 Sof(N2A)=Sof(H2AA)=Sof(H2AB)=Sof(H2AC)=Sof(C10A)=Sof(H10C)=Sof(H10D)=FVAR(1)
 Sof(N1B)=Sof(H1BA)=Sof(H1BB)=Sof(H1BC)=Sof(C1B)=Sof(H1BD)=Sof(H1BE)=1-FVAR(2)
 Sof(C1A)=Sof(H1AA)=Sof(H1AB)=Sof(N1A)=Sof(H1AC)=Sof(H1AD)=Sof(H1AE)=FVAR(2)
5.a Secondary CH2 refined with riding coordinates:
 C1B(H1BD,H1BE), C10B(H10A,H10B), C10A(H10C,H10D), C1A(H1AA,H1AB)
5.b Aromatic/amide H refined with riding coordinates:
 C16(H16), C7(H7), C15(H15), C6(H6), C4(H4), C3(H3), C13(H13), C12(H12)
5.c Idealised Me refined as rotating group:
 N1B(H1BA,H1BB,H1BC), N2B(H2BA,H2BB,H2BC), C9(H9A,H9B,H9C), C17(H17A,H17B,
 H17C), N2A(H2AA,H2AB,H2AC), N1A(H1AC,H1AD,H1AE)
;
_olex2_submission_special_instructions 'No special instructions were received'

loop_
_space_group_symop_operation_xyz
'x, y, z'
'-x, y+1/2, -z+1/2'
'-x, -y, -z'
'x, -y-1/2, z-1/2'

loop_
_atom_site_label
_atom_site_type_symbol
_atom_site_fract_x
_atom_site_fract_y
_atom_site_fract_z
_atom_site_U_iso_or_equiv
_atom_site_adp_type
_atom_site_occupancy
_atom_site_site_symmetry_order
_atom_site_calc_flag
_atom_site_refinement_flags_posn
_atom_site_refinement_flags_adp
_atom_site_refinement_flags_occupancy
_atom_site_disorder_assembly
_atom_site_disorder_group
I1 I 0.34068(5) 1.00283(6) 0.45099(2) 0.0691(2) Uani 1 1 d . . . . .
I2 I 0.33597(6) 0.49391(6) 0.43447(2) 0.0805(2) Uani 1 1 d . . . . .
I3 I 0.26297(6) 0.69599(8) 0.57081(2) 0.0800(2) Uani 1 1 d . . . . .
I4 I 0.01137(6) 0.74759(10) 0.45191(3) 0.1046(3) Uani 1 1 d . . . . .
Zn1 Zn 0.23447(9) 0.73838(10) 0.47807(4) 0.0648(3) Uani 1 1 d . . . . .
N1B N 0.636(6) 0.703(7) 0.4478(18) 0.068(6) Uani 0.30(9) 1 d D U P A 2
H1BA H 0.561669 0.685249 0.438045 0.082 Uiso 0.30(9) 1 calc R U P A 2
H1BB H 0.635101 0.753654 0.476036 0.082 Uiso 0.30(9) 1 calc R U P A 2
H1BC H 0.672796 0.608737 0.451095 0.082 Uiso 0.30(9) 1 calc R U P A 2
O2 O 0.6142(9) 0.7158(10) 0.2136(3) 0.121(2) Uani 1 1 d . U . . .
C11 C -0.0124(9) 0.7942(12) 0.6662(3) 0.080(2) Uani 1 1 d D U . . .
C2 C 0.6536(8) 0.7894(11) 0.3615(3) 0.074(2) Uani 1 1 d D U . . .
N2B N -0.067(3) 0.777(5) 0.5785(10) 0.088(6) Uani 0.46(6) 1 d D U P B 2
H2BA H -0.041002 0.675834 0.581240 0.106 Uiso 0.46(6) 1 calc R U P B 2
H2BB H -0.011819 0.837236 0.564855 0.106 Uiso 0.46(6) 1 calc R U P B 2
H2BC H -0.132102 0.777981 0.560293 0.106 Uiso 0.46(6) 1 calc R U P B 2
C16 C 0.0835(8) 0.8970(11) 0.6692(3) 0.082(2) Uani 1 1 d . U . . .
H16 H 0.093985 0.973025 0.644942 0.098 Uiso 1 1 calc R U . . .
C7 C 0.5636(8) 0.8625(12) 0.3360(3) 0.084(2) Uani 1 1 d . U . . .
H7 H 0.511894 0.929603 0.352477 0.101 Uiso 1 1 calc R U . . .
C5 C 0.6207(11) 0.7440(12) 0.2623(4) 0.092(2) Uani 1 1 d . U . . .
C14 C 0.1493(10) 0.7867(14) 0.7418(4) 0.096(2) Uani 1 1 d . U . . .
C15 C 0.1624(9) 0.8913(12) 0.7058(4) 0.091(2) Uani 1 1 d . U . . .
H15 H 0.226652 0.961037 0.705884 0.109 Uiso 1 1 calc R U . . .
C6 C 0.5470(9) 0.8406(12) 0.2875(4) 0.091(2) Uani 1 1 d . U . . .
H6 H 0.484809 0.892182 0.271815 0.109 Uiso 1 1 calc R U . . .
C4 C 0.7121(10) 0.6666(12) 0.2868(4) 0.093(2) Uani 1 1 d . U . . .
H4 H 0.762530 0.598197 0.270250 0.112 Uiso 1 1 calc R U . . .
C1B C 0.697(6) 0.802(7) 0.4122(9) 0.071(4) Uani 0.30(9) 1 d D U P A 2
H1BD H 0.779679 0.772691 0.412824 0.085 Uiso 0.30(9) 1 calc R U P A 2
H1BE H 0.691067 0.913436 0.422102 0.085 Uiso 0.30(9) 1 calc R U P A 2
C3 C 0.7279(9) 0.6907(11) 0.3352(4) 0.088(2) Uani 1 1 d . U . . .
H3 H 0.790320 0.639556 0.350849 0.105 Uiso 1 1 calc R U . . .
C13 C 0.0560(10) 0.6806(13) 0.7410(4) 0.099(3) Uani 1 1 d . U . . .
H13 H 0.046574 0.605952 0.765719 0.119 Uiso 1 1 calc R U . . .
C12 C -0.0249(10) 0.6867(13) 0.7024(4) 0.096(3) Uani 1 1 d . U . . .
H12 H -0.088249 0.615388 0.701718 0.115 Uiso 1 1 calc R U . . .
C10B C -0.094(3) 0.840(5) 0.6260(8) 0.088(4) Uani 0.46(6) 1 d D U P B 2
H10A H -0.172695 0.805274 0.634465 0.105 Uiso 0.46(6) 1 calc R U P B 2
H10B H -0.095133 0.956685 0.623939 0.105 Uiso 0.46(6) 1 calc R U P B 2
C9 C 0.5229(15) 0.8004(16) 0.1871(5) 0.146(5) Uani 1 1 d . U . . .
H9A H 0.522840 0.765470 0.154131 0.219 Uiso 1 1 calc R U . . .
H9B H 0.537691 0.914260 0.188455 0.219 Uiso 1 1 calc R U . . .
H9C H 0.447495 0.777705 0.201124 0.219 Uiso 1 1 calc R U . . .
O3 O 0.2343(8) 0.7953(11) 0.7786(3) 0.131(3) Uani 1 1 d . U . . .
C17 C 0.2195(13) 0.7057(16) 0.8193(5) 0.141(5) Uani 1 1 d . U . . .
H17A H 0.216665 0.593473 0.810974 0.212 Uiso 1 1 calc R U . . .
H17B H 0.147025 0.735979 0.834561 0.212 Uiso 1 1 calc R U . . .
H17C H 0.284344 0.724540 0.841053 0.212 Uiso 1 1 calc R U . . .
N2A N -0.057(3) 0.705(5) 0.5829(9) 0.089(5) Uani 0.54(6) 1 d D U P B 1
H2AA H 0.010746 0.753600 0.575845 0.107 Uiso 0.54(6) 1 calc R U P B 1
H2AB H -0.108528 0.720525 0.558915 0.107 Uiso 0.54(6) 1 calc R U P B 1
H2AC H -0.044669 0.600091 0.586800 0.107 Uiso 0.54(6) 1 calc R U P B 1
C10A C -0.1050(19) 0.774(5) 0.6279(8) 0.090(4) Uani 0.54(6) 1 d D U P B 1
H10C H -0.166717 0.704065 0.639877 0.108 Uiso 0.54(6) 1 calc R U P B 1
H10D H -0.140067 0.878214 0.620940 0.108 Uiso 0.54(6) 1 calc R U P B 1
C1A C 0.668(3) 0.832(3) 0.4142(4) 0.070(3) Uani 0.70(9) 1 d D U P A 1
H1AA H 0.750376 0.825796 0.423273 0.084 Uiso 0.70(9) 1 calc R U P A 1
H1AB H 0.641016 0.941392 0.419486 0.084 Uiso 0.70(9) 1 calc R U P A 1
N1A N 0.599(3) 0.722(3) 0.4446(9) 0.069(4) Uani 0.70(9) 1 d D U P A 1
H1AC H 0.613094 0.620316 0.435589 0.082 Uiso 0.70(9) 1 calc R U P A 1
H1AD H 0.522780 0.743087 0.441266 0.082 Uiso 0.70(9) 1 calc R U P A 1
H1AE H 0.620832 0.734305 0.475246 0.082 Uiso 0.70(9) 1 calc R U P A 1

loop_
_atom_site_aniso_label
_atom_site_aniso_U_11
_atom_site_aniso_U_22
_atom_site_aniso_U_33
_atom_site_aniso_U_23
_atom_site_aniso_U_13
_atom_site_aniso_U_12
I1 0.0786(4) 0.0523(3) 0.0763(4) 0.0023(3) -0.0074(3) -0.0023(3)
I2 0.0966(5) 0.0550(4) 0.0899(5) -0.0122(3) 0.0053(4) -0.0014(3)
I3 0.0952(5) 0.0795(4) 0.0653(4) 0.0030(3) -0.0075(3) 0.0060(3)
I4 0.0638(4) 0.1556(8) 0.0942(6) 0.0180(4) -0.0156(4) -0.0039(4)
Zn1 0.0664(6) 0.0594(6) 0.0686(7) 0.0009(4) -0.0056(5) 0.0007(4)
N1B 0.065(14) 0.081(11) 0.057(10) 0.006(9) -0.027(11) 0.017(12)
O2 0.156(6) 0.131(6) 0.075(5) -0.013(4) 0.004(5) -0.011(5)
C11 0.079(5) 0.089(5) 0.072(4) -0.007(4) -0.013(4) 0.005(4)
C2 0.069(5) 0.083(5) 0.071(4) 0.002(4) 0.004(4) -0.002(4)
N2B 0.085(9) 0.113(14) 0.067(9) 0.010(11) -0.020(8) 0.001(12)
C16 0.092(5) 0.082(5) 0.071(5) 0.010(4) -0.004(4) -0.006(4)
C7 0.073(5) 0.101(5) 0.079(5) -0.009(5) 0.006(4) 0.010(4)
C5 0.110(6) 0.096(5) 0.069(5) -0.002(4) 0.006(5) -0.007(4)
C14 0.091(5) 0.125(6) 0.072(5) 0.008(5) -0.015(4) 0.000(5)
C15 0.088(5) 0.106(6) 0.078(5) -0.005(5) -0.005(5) -0.007(5)
C6 0.086(5) 0.106(6) 0.080(5) 0.003(5) -0.003(5) 0.011(5)
C4 0.104(6) 0.093(5) 0.083(5) -0.002(5) 0.010(5) 0.018(5)
C1B 0.062(8) 0.083(8) 0.067(6) 0.001(6) -0.002(7) -0.005(7)
C3 0.085(5) 0.089(5) 0.088(5) 0.013(5) -0.001(5) 0.017(4)
C13 0.109(6) 0.108(6) 0.080(5) 0.032(5) -0.002(5) -0.008(5)
C12 0.089(5) 0.106(6) 0.094(6) 0.009(5) -0.005(5) -0.018(5)
C10B 0.088(7) 0.095(9) 0.079(7) -0.014(7) -0.018(6) 0.001(7)
C9 0.187(13) 0.171(11) 0.080(8) 0.011(8) -0.015(9) -0.024(10)
O3 0.116(6) 0.182(7) 0.095(5) 0.017(5) -0.020(5) 0.002(5)
C17 0.134(10) 0.200(12) 0.088(8) 0.033(8) -0.014(8) 0.020(9)
N2A 0.089(9) 0.113(13) 0.065(8) 0.005(10) -0.020(7) -0.017(11)
C10A 0.091(7) 0.099(9) 0.081(6) -0.013(7) -0.017(6) 0.003(7)
C1A 0.060(8) 0.082(7) 0.067(5) 0.001(5) 0.001(5) -0.008(6)
N1A 0.062(11) 0.084(9) 0.059(6) 0.001(6) -0.008(7) 0.007(8)

loop_
_atom_type_symbol
_atom_type_description
_atom_type_scat_dispersion_real
_atom_type_scat_dispersion_imag
_atom_type_scat_source
C C 0.0033 0.0016 'International Tables Vol C Tables 4.2.6.8 and 6.1.1.4'
H H 0.0000 0.0000 'International Tables Vol C Tables 4.2.6.8 and 6.1.1.4'
I I -0.4742 1.8119 'International Tables Vol C Tables 4.2.6.8 and 6.1.1.4'
N N 0.0061 0.0033 'International Tables Vol C Tables 4.2.6.8 and 6.1.1.4'
O O 0.0106 0.0060 'International Tables Vol C Tables 4.2.6.8 and 6.1.1.4'
Zn Zn 0.2839 1.4301 'International Tables Vol C Tables 4.2.6.8 and 6.1.1.4'

loop_
_geom_angle_atom_site_label_1
_geom_angle_atom_site_label_2
_geom_angle_atom_site_label_3
_geom_angle
_geom_angle_site_symmetry_1
_geom_angle_site_symmetry_3
_geom_angle_publ_flag
I1 Zn1 I2 108.11(5) . . ?
I1 Zn1 I4 109.89(4) . . ?
I3 Zn1 I1 110.00(4) . . ?
I3 Zn1 I2 107.33(4) . . ?
I3 Zn1 I4 112.78(4) . . ?
I4 Zn1 I2 108.58(4) . . ?
H1BA N1B H1BB 109.5 . . ?
H1BA N1B H1BC 109.5 . . ?
H1BB N1B H1BC 109.5 . . ?
C1B N1B H1BA 109.5 . . ?
C1B N1B H1BB 109.5 . . ?
C1B N1B H1BC 109.5 . . ?
C5 O2 C9 116.8(10) . . ?
C16 C11 C10B 112(2) . . ?
C16 C11 C10A 131.0(18) . . ?
C12 C11 C16 116.8(9) . . ?
C12 C11 C10B 131.1(19) . . ?
C12 C11 C10A 112.2(18) . . ?
C7 C2 C1B 134(3) . . ?
C7 C2 C3 116.2(9) . . ?
C7 C2 C1A 117.8(16) . . ?
C3 C2 C1B 110(3) . . ?
C3 C2 C1A 125.9(16) . . ?
H2BA N2B H2BB 109.5 . . ?
H2BA N2B H2BC 109.5 . . ?
H2BB N2B H2BC 109.5 . . ?
C10B N2B H2BA 109.5 . . ?
C10B N2B H2BB 109.5 . . ?
C10B N2B H2BC 109.5 . . ?
C11 C16 H16 118.7 . . ?
C15 C16 C11 122.5(9) . . ?
C15 C16 H16 118.7 . . ?
C2 C7 H7 118.6 . . ?
C6 C7 C2 122.7(9) . . ?
C6 C7 H7 118.6 . . ?
O2 C5 C4 115.9(10) . . ?
C6 C5 O2 125.4(11) . . ?
C6 C5 C4 118.7(10) . . ?
C15 C14 C13 119.7(11) . . ?
C15 C14 O3 115.8(11) . . ?
C13 C14 O3 124.5(10) . . ?
C16 C15 H15 119.6 . . ?
C14 C15 C16 120.7(10) . . ?
C14 C15 H15 119.6 . . ?
C7 C6 H6 119.8 . . ?
C5 C6 C7 120.3(10) . . ?
C5 C6 H6 119.8 . . ?
C5 C4 H4 119.9 . . ?
C3 C4 C5 120.2(10) . . ?
C3 C4 H4 119.9 . . ?
N1B C1B C2 117(3) . . ?
N1B C1B H1BD 108.2 . . ?
N1B C1B H1BE 108.2 . . ?
C2 C1B H1BD 108.2 . . ?
C2 C1B H1BE 108.2 . . ?
H1BD C1B H1BE 107.3 . . ?
C2 C3 H3 119.1 . . ?
C4 C3 C2 121.8(10) . . ?
C4 C3 H3 119.1 . . ?
C14 C13 H13 120.5 . . ?
C14 C13 C12 119.0(9) . . ?
C12 C13 H13 120.5 . . ?
C11 C12 C13 121.3(10) . . ?
C11 C12 H12 119.4 . . ?
C13 C12 H12 119.4 . . ?
C11 C10B H10A 108.0 . . ?
C11 C10B H10B 108.0 . . ?
N2B C10B C11 117(2) . . ?
N2B C10B H10A 108.0 . . ?
N2B C10B H10B 108.0 . . ?
H10A C10B H10B 107.3 . . ?
O2 C9 H9A 109.5 . . ?
O2 C9 H9B 109.5 . . ?
O2 C9 H9C 109.5 . . ?
H9A C9 H9B 109.5 . . ?
H9A C9 H9C 109.5 . . ?
H9B C9 H9C 109.5 . . ?
C17 O3 C14 119.3(11) . . ?
O3 C17 H17A 109.5 . . ?
O3 C17 H17B 109.5 . . ?
O3 C17 H17C 109.5 . . ?
H17A C17 H17B 109.5 . . ?
H17A C17 H17C 109.5 . . ?
H17B C17 H17C 109.5 . . ?
H2AA N2A H2AB 109.5 . . ?
H2AA N2A H2AC 109.5 . . ?
H2AB N2A H2AC 109.5 . . ?
C10A N2A H2AA 109.5 . . ?
C10A N2A H2AB 109.5 . . ?
C10A N2A H2AC 109.5 . . ?
C11 C10A H10C 109.1 . . ?
C11 C10A H10D 109.1 . . ?
N2A C10A C11 112.5(19) . . ?
N2A C10A H10C 109.1 . . ?
N2A C10A H10D 109.1 . . ?
H10C C10A H10D 107.8 . . ?
C2 C1A H1AA 109.4 . . ?
C2 C1A H1AB 109.4 . . ?
H1AA C1A H1AB 108.0 . . ?
N1A C1A C2 111.0(15) . . ?
N1A C1A H1AA 109.4 . . ?
N1A C1A H1AB 109.4 . . ?
C1A N1A H1AC 109.5 . . ?
C1A N1A H1AD 109.5 . . ?
C1A N1A H1AE 109.5 . . ?
H1AC N1A H1AD 109.5 . . ?
H1AC N1A H1AE 109.5 . . ?
H1AD N1A H1AE 109.5 . . ?

loop_
_geom_bond_atom_site_label_1
_geom_bond_atom_site_label_2
_geom_bond_distance
_geom_bond_site_symmetry_2
_geom_bond_publ_flag
I1 Zn1 2.6159(13) . ?
I2 Zn1 2.6314(12) . ?
I3 Zn1 2.6152(15) . ?
I4 Zn1 2.6255(15) . ?
N1B H1BA 0.8900 . ?
N1B H1BB 0.8900 . ?
N1B H1BC 0.8900 . ?
N1B C1B 1.465(15) . ?
O2 C5 1.373(12) . ?
O2 C9 1.447(15) . ?
C11 C16 1.384(12) . ?
C11 C12 1.351(13) . ?
C11 C10B 1.490(14) . ?
C11 C10A 1.496(14) . ?
C2 C7 1.376(12) . ?
C2 C1B 1.490(15) . ?
C2 C3 1.387(12) . ?
C2 C1A 1.513(12) . ?
N2B H2BA 0.8900 . ?
N2B H2BB 0.8900 . ?
N2B H2BC 0.8900 . ?
N2B C10B 1.455(14) . ?
C16 H16 0.9300 . ?
C16 C15 1.349(12) . ?
C7 H7 0.9300 . ?
C7 C6 1.370(13) . ?
C5 C6 1.356(13) . ?
C5 C4 1.391(14) . ?
C14 C15 1.332(13) . ?
C14 C13 1.376(14) . ?
C14 O3 1.400(13) . ?
C15 H15 0.9300 . ?
C6 H6 0.9300 . ?
C4 H4 0.9300 . ?
C4 C3 1.367(13) . ?
C1B H1BD 0.9700 . ?
C1B H1BE 0.9700 . ?
C3 H3 0.9300 . ?
C13 H13 0.9300 . ?
C13 C12 1.407(14) . ?
C12 H12 0.9300 . ?
C10B H10A 0.9700 . ?
C10B H10B 0.9700 . ?
C9 H9A 0.9600 . ?
C9 H9B 0.9600 . ?
C9 H9C 0.9600 . ?
O3 C17 1.364(13) . ?
C17 H17A 0.9600 . ?
C17 H17B 0.9600 . ?
C17 H17C 0.9600 . ?
N2A H2AA 0.8900 . ?
N2A H2AB 0.8900 . ?
N2A H2AC 0.8900 . ?
N2A C10A 1.482(14) . ?
C10A H10C 0.9700 . ?
C10A H10D 0.9700 . ?
C1A H1AA 0.9700 . ?
C1A H1AB 0.9700 . ?
C1A N1A 1.467(11) . ?
N1A H1AC 0.8900 . ?
N1A H1AD 0.8900 . ?
N1A H1AE 0.8900 . ?

loop_
_geom_torsion_atom_site_label_1
_geom_torsion_atom_site_label_2
_geom_torsion_atom_site_label_3
_geom_torsion_atom_site_label_4
_geom_torsion
_geom_torsion_site_symmetry_1
_geom_torsion_site_symmetry_2
_geom_torsion_site_symmetry_3
_geom_torsion_site_symmetry_4
_geom_torsion_publ_flag
O2 C5 C6 C7 -178.5(10) . . . . ?
O2 C5 C4 C3 178.1(9) . . . . ?
C11 C16 C15 C14 -1.5(16) . . . . ?
C2 C7 C6 C5 -0.2(16) . . . . ?
C16 C11 C12 C13 0.1(16) . . . . ?
C16 C11 C10B N2B 86(3) . . . . ?
C16 C11 C10A N2A 68(3) . . . . ?
C7 C2 C1B N1B 84(4) . . . . ?
C7 C2 C3 C4 -0.5(15) . . . . ?
C7 C2 C1A N1A 90.7(14) . . . . ?
C5 C4 C3 C2 1.2(17) . . . . ?
C14 C13 C12 C11 0.1(18) . . . . ?
C15 C14 C13 C12 -1.0(18) . . . . ?
C15 C14 O3 C17 172.4(12) . . . . ?
C6 C5 C4 C3 -1.3(16) . . . . ?
C4 C5 C6 C7 0.8(16) . . . . ?
C1B C2 C7 C6 174(3) . . . . ?
C1B C2 C3 C4 -176(2) . . . . ?
C3 C2 C7 C6 0.0(15) . . . . ?
C3 C2 C1B N1B -101(4) . . . . ?
C3 C2 C1A N1A -93.7(15) . . . . ?
C13 C14 C15 C16 1.7(17) . . . . ?
C13 C14 O3 C17 -7.1(18) . . . . ?
C12 C11 C16 C15 0.6(15) . . . . ?
C12 C11 C10B N2B -104(2) . . . . ?
C12 C11 C10A N2A -108.3(17) . . . . ?
C10B C11 C16 C15 172.5(15) . . . . ?
C10B C11 C12 C13 -169.8(19) . . . . ?
C9 O2 C5 C6 1.9(17) . . . . ?
C9 O2 C5 C4 -177.5(10) . . . . ?
O3 C14 C15 C16 -177.9(9) . . . . ?
O3 C14 C13 C12 178.5(10) . . . . ?
C10A C11 C16 C15 -176.0(18) . . . . ?
C10A C11 C12 C13 177.3(15) . . . . ?
C1A C2 C7 C6 176.0(12) . . . . ?
C1A C2 C3 C4 -176.2(13) . . . . ?
